data_1514676
loop_
_publ_author_name
'Qin, Xurong'
'Liu, Hu'
'Qin, Dekun'
'Wu, Qian'
'You, Jingsong'
'Zhao, Dongbing'
'Guo, Qiang'
'Huang, Xiaolei'
'Lan, Jingbo'

_publ_section_title
;
 Chelation-assisted Rh(iii)-catalyzed C2-selective oxidative C--H/C--H
 cross-coupling of indoles/pyrroles with heteroarenes
;
_journal_issue 5
_journal_name_full 'Chemical Science'
_journal_page_first 1964
_journal_paper_doi 10.1039/c3sc22241a
_journal_volume 4
_journal_year 2013
_chemical_absolute_configuration ad
_chemical_formula_moiety 'C22 H23 Cl N3 Rh'
_chemical_formula_sum 'C22 H23 Cl N3 Rh'
_chemical_formula_weight 467.79
_chemical_name_systematic
;
?
;
_space_group_crystal_system tetragonal
_space_group_IT_number 114
_space_group_name_Hall 'P -4 2n'
_space_group_name_H-M_alt 'P -4 21 c'
_symmetry_space_group_name_Hall 'P -4 2n'
_symmetry_space_group_name_H-M 'P -4 21 c'
_atom_sites_solution_hydrogens geom
_atom_sites_solution_primary direct
_atom_sites_solution_secondary difmap
_audit_creation_date 2012-11-12
_audit_creation_method
;
Olex2 1.1
(compiled 2011.11.01 svn.r2039, GUI svn.r3906)
;
_cell_angle_alpha 90.00
_cell_angle_beta 90.00
_cell_angle_gamma 90.00
_cell_formula_units_Z 8
_cell_length_a 22.2937(4)
_cell_length_b 22.2937(4)
_cell_length_c 8.7660(2)
_cell_measurement_reflns_used 2880
_cell_measurement_temperature 293(2)
_cell_measurement_theta_max 29.1042
_cell_measurement_theta_min 2.8835
_cell_volume 4356.78(15)
_computing_cell_refinement
;
CrysAlisPro, Agilent Technologies,
Version 1.171.35.21 (release 20-01-2012 CrysAlis171 .NET)
(compiled Jan 23 2012,18:06:46)
;
_computing_data_collection
;
CrysAlisPro, Agilent Technologies,
Version 1.171.35.21 (release 20-01-2012 CrysAlis171 .NET)
(compiled Jan 23 2012,18:06:46)
;
_computing_data_reduction
;
CrysAlisPro, Agilent Technologies,
Version 1.171.35.21 (release 20-01-2012 CrysAlis171 .NET)
(compiled Jan 23 2012,18:06:46)
;
_computing_molecular_graphics
;
O. V. Dolomanov, L. J. Bourhis, R. J. Gildea, J. A. K. Howard and H. Puschmann,
OLEX2: a complete structure solution, refinement and analysis program.
J. Appl. Cryst. (2009). 42, 339-341.
;
_computing_publication_material
;
O. V. Dolomanov, L. J. Bourhis, R. J. Gildea, J. A. K. Howard and H. Puschmann,
OLEX2: a complete structure solution, refinement and analysis program.
J. Appl. Cryst. (2009). 42, 339-341.
;
_computing_structure_refinement
;
SHELXL, G.M. Sheldrick, Acta Cryst.
2008). A64, 112-122
;
_computing_structure_solution
;
SHELXS, G.M. Sheldrick, Acta Cryst.
(2008). A64, 112-122
;
_diffrn_ambient_temperature 293.15
_diffrn_detector_area_resol_mean 16.0874
_diffrn_measured_fraction_theta_full 0.997
_diffrn_measured_fraction_theta_max 0.997
_diffrn_measurement_details
;
1 omega -3.00 91.50 0.7000 10.0000
omega____ theta____ kappa____ phi______ frames
- 19.8611 37.0000 30.0000 135
2 omega -10.00 21.50 0.7000 10.0000
omega____ theta____ kappa____ phi______ frames
- 19.8611 77.0000 120.0000 45
;
_diffrn_measurement_device_type 'Xcalibur, Eos'
_diffrn_measurement_method '\w scans'
_diffrn_orient_matrix_UB_11 -0.0037062000
_diffrn_orient_matrix_UB_12 -0.0315053000
_diffrn_orient_matrix_UB_13 0.0056997000
_diffrn_orient_matrix_UB_21 0.0315912000
_diffrn_orient_matrix_UB_22 -0.0037983000
_diffrn_orient_matrix_UB_23 -0.0020288000
_diffrn_orient_matrix_UB_31 0.0010301000
_diffrn_orient_matrix_UB_32 0.0021256000
_diffrn_orient_matrix_UB_33 0.0806962000
_diffrn_radiation_monochromator graphite
_diffrn_radiation_type 'Mo K\a'
_diffrn_radiation_wavelength 0.7107
_diffrn_reflns_av_R_equivalents 0.0244
_diffrn_reflns_av_unetI/netI 0.0372
_diffrn_reflns_limit_h_max 24
_diffrn_reflns_limit_h_min -22
_diffrn_reflns_limit_k_max 26
_diffrn_reflns_limit_k_min -13
_diffrn_reflns_limit_l_max 6
_diffrn_reflns_limit_l_min -10
_diffrn_reflns_number 9519
_diffrn_reflns_theta_full 25.00
_diffrn_reflns_theta_max 25.00
_diffrn_reflns_theta_min 2.89
_diffrn_source 'Enhance (Mo) X-ray Source'
_diffrn_source_current n/a
_diffrn_source_voltage n/a
_exptl_absorpt_coefficient_mu 0.917
_exptl_absorpt_correction_T_max 1.00000
_exptl_absorpt_correction_T_min 0.84310
_exptl_absorpt_correction_type multi-scan
_exptl_absorpt_process_details
;
CrysAlisPro, Agilent Technologies,
Version 1.171.35.21 (release 20-01-2012 CrysAlis171 .NET)
(compiled Jan 23 2012,18:06:46)
Empirical absorption correction using spherical harmonics,
implemented in SCALE3 ABSPACK scaling algorithm.
;
_exptl_crystal_colour red
_exptl_crystal_density_diffrn 1.426
_exptl_crystal_density_method 'not measured'
_exptl_crystal_description block
_exptl_crystal_F_000 1904
_exptl_crystal_size_max 0.30
_exptl_crystal_size_mid 0.25
_exptl_crystal_size_min 0.20
_refine_diff_density_max 0.264
_refine_diff_density_min -0.383
_refine_diff_density_rms 0.054
_refine_ls_abs_structure_details 'Flack H D (1983), Acta Cryst. A39, 876-881'
_refine_ls_abs_structure_Flack -0.02(4)
_refine_ls_extinction_method none
_refine_ls_goodness_of_fit_ref 1.069
_refine_ls_hydrogen_treatment constr
_refine_ls_matrix_type full
_refine_ls_number_parameters 249
_refine_ls_number_reflns 3822
_refine_ls_number_restraints 0
_refine_ls_restrained_S_all 1.069
_refine_ls_R_factor_all 0.0396
_refine_ls_R_factor_gt 0.0319
_refine_ls_shift/su_max 0.000
_refine_ls_shift/su_mean 0.000
_refine_ls_structure_factor_coef Fsqd
_refine_ls_weighting_details 'calc w=1/[\s^2^(Fo^2^)+(0.0378P)^2^+0.1826P] where P=(Fo^2^+2Fc^2^)/3'
_refine_ls_weighting_scheme calc
_refine_ls_wR_factor_gt 0.0748
_refine_ls_wR_factor_ref 0.0788
_reflns_number_gt 3291
_reflns_number_total 3822
_reflns_threshold_expression >2sigma(I)
_cod_data_source_file c3sc22241a.txt
_cod_data_source_block 121112_s1_qxr
_cod_original_cell_volume 4356.80(16)
_cod_database_code 1514676
_chemical_oxdiff_formula C12H10N2Rh1Cl2
_reflns_odcompleteness_completeness 99.65
_reflns_odcompleteness_iscentric 1
_reflns_odcompleteness_theta 26.32

loop_
_space_group_symop_id
_space_group_symop_operation_xyz
1 'x, y, z'
2 'y, -x, -z'
3 '-x, -y, z'
4 '-y, x, -z'
5 'x+1/2, -y+1/2, -z+1/2'
6 '-x+1/2, y+1/2, -z+1/2'
7 '-y+1/2, -x+1/2, z+1/2'
8 'y+1/2, x+1/2, z+1/2'

loop_
_atom_site_label
_atom_site_type_symbol
_atom_site_fract_x
_atom_site_fract_y
_atom_site_fract_z
_atom_site_U_iso_or_equiv
_atom_site_adp_type
_atom_site_occupancy
_atom_site_symmetry_multiplicity
_atom_site_calc_flag
_atom_site_refinement_flags
Rh1 Rh -0.258142(16) 0.007032(14) -0.06046(3) 0.03908(11) Uani 1 1 d .
Cl1 Cl -0.31863(6) -0.01561(6) -0.28136(12) 0.0553(3) Uani 1 1 d .
N1 N -0.21634(16) 0.11825(15) -0.1897(4) 0.0402(8) Uani 1 1 d .
N2 N -0.29808(14) 0.09274(16) -0.0486(4) 0.0453(8) Uani 1 1 d .
N3 N -0.28162(19) 0.19500(17) -0.1181(4) 0.0572(11) Uani 1 1 d .
C1 C -0.20210(19) 0.05662(19) -0.1911(5) 0.0384(10) Uani 1 1 d .
C2 C -0.1552(2) 0.0500(2) -0.2880(5) 0.0463(11) Uani 1 1 d .
H2 H -0.1368 0.0138 -0.3118 0.056 Uiso 1 1 calc R
C3 C -0.1382(2) 0.1074(2) -0.3481(5) 0.0471(11) Uani 1 1 d .
C4 C -0.1766(2) 0.15023(19) -0.2861(5) 0.0435(10) Uani 1 1 d .
C5 C -0.1721(2) 0.2104(2) -0.3241(6) 0.0616(14) Uani 1 1 d .
H5 H -0.1976 0.2389 -0.2814 0.074 Uiso 1 1 calc R
C6 C -0.1288(3) 0.2264(2) -0.4267(6) 0.0664(14) Uani 1 1 d .
H6 H -0.1254 0.2665 -0.4549 0.080 Uiso 1 1 calc R
C7 C -0.0909(3) 0.1862(3) -0.4885(6) 0.0699(16) Uani 1 1 d .
H7 H -0.0617 0.1991 -0.5567 0.084 Uiso 1 1 calc R
C8 C -0.0947(2) 0.1259(2) -0.4522(5) 0.0604(13) Uani 1 1 d .
H8 H -0.0687 0.0982 -0.4964 0.072 Uiso 1 1 calc R
C9 C -0.2669(2) 0.1371(2) -0.1160(4) 0.0434(10) Uani 1 1 d .
C10 C -0.3320(2) 0.2078(2) -0.0469(6) 0.0671(14) Uani 1 1 d .
H10 H -0.3439 0.2477 -0.0431 0.080 Uiso 1 1 calc R
C11 C -0.3682(2) 0.1661(3) 0.0219(6) 0.0720(17) Uani 1 1 d .
H11 H -0.4040 0.1769 0.0690 0.086 Uiso 1 1 calc R
C12 C -0.3490(2) 0.1076(3) 0.0179(6) 0.0600(14) Uani 1 1 d .
H12 H -0.3723 0.0779 0.0629 0.072 Uiso 1 1 calc R
C13 C -0.2179(3) -0.0059(3) 0.1578(5) 0.0605(13) Uani 1 1 d .
C14 C -0.1892(2) -0.0442(2) 0.0530(6) 0.0594(13) Uani 1 1 d .
C15 C -0.2335(3) -0.0840(2) -0.0063(5) 0.0584(14) Uani 1 1 d .
C16 C -0.2877(2) -0.0724(2) 0.0741(5) 0.0564(12) Uani 1 1 d .
C17 C -0.2769(3) -0.0259(2) 0.1748(5) 0.0609(14) Uani 1 1 d .
C18 C -0.1903(3) 0.0426(3) 0.2544(7) 0.105(3) Uani 1 1 d .
H18A H -0.1503 0.0505 0.2197 0.158 Uiso 1 1 calc R
H18B H -0.1893 0.0298 0.3589 0.158 Uiso 1 1 calc R
H18C H -0.2139 0.0785 0.2462 0.158 Uiso 1 1 calc R
C19 C -0.1233(3) -0.0454(3) 0.0128(8) 0.115(3) Uani 1 1 d .
H19A H -0.1186 -0.0556 -0.0929 0.172 Uiso 1 1 calc R
H19B H -0.1032 -0.0747 0.0746 0.172 Uiso 1 1 calc R
H19C H -0.1061 -0.0065 0.0312 0.172 Uiso 1 1 calc R
C20 C -0.2252(4) -0.1344(3) -0.1164(6) 0.111(3) Uani 1 1 d .
H20A H -0.2588 -0.1359 -0.1848 0.166 Uiso 1 1 calc R
H20B H -0.2224 -0.1715 -0.0615 0.166 Uiso 1 1 calc R
H20C H -0.1890 -0.1281 -0.1737 0.166 Uiso 1 1 calc R
C21 C -0.3463(3) -0.1064(3) 0.0498(9) 0.104(2) Uani 1 1 d .
H21A H -0.3766 -0.0904 0.1162 0.157 Uiso 1 1 calc R
H21B H -0.3403 -0.1481 0.0724 0.157 Uiso 1 1 calc R
H21C H -0.3589 -0.1021 -0.0543 0.157 Uiso 1 1 calc R
C22 C -0.3229(3) -0.0008(4) 0.2869(5) 0.101(2) Uani 1 1 d .
H22A H -0.3177 0.0418 0.2955 0.151 Uiso 1 1 calc R
H22B H -0.3172 -0.0190 0.3851 0.151 Uiso 1 1 calc R
H22C H -0.3626 -0.0094 0.2507 0.151 Uiso 1 1 calc R

loop_
_atom_site_aniso_label
_atom_site_aniso_U_11
_atom_site_aniso_U_22
_atom_site_aniso_U_33
_atom_site_aniso_U_23
_atom_site_aniso_U_13
_atom_site_aniso_U_12
Rh1 0.0446(2) 0.0386(2) 0.03409(15) 0.00153(17) 0.00178(16) -0.00258(15)
Cl1 0.0648(8) 0.0588(8) 0.0424(5) -0.0012(5) -0.0102(6) -0.0070(6)
N1 0.045(2) 0.035(2) 0.0405(19) 0.0026(17) -0.0048(17) 0.0022(16)
N2 0.040(2) 0.057(2) 0.0386(17) -0.008(2) -0.0022(18) 0.0085(16)
N3 0.064(3) 0.047(2) 0.060(2) -0.0136(19) -0.012(2) 0.016(2)
C1 0.044(3) 0.035(2) 0.037(2) 0.0047(19) -0.005(2) -0.0008(18)
C2 0.054(3) 0.040(3) 0.045(2) -0.001(2) 0.008(2) 0.001(2)
C3 0.056(3) 0.047(3) 0.038(2) 0.003(2) -0.005(2) -0.006(2)
C4 0.049(3) 0.043(3) 0.039(2) 0.004(2) -0.015(2) -0.007(2)
C5 0.072(4) 0.040(3) 0.073(3) 0.004(3) -0.023(3) -0.002(2)
C6 0.082(4) 0.055(3) 0.062(3) 0.030(3) -0.019(3) -0.020(3)
C7 0.070(4) 0.084(4) 0.056(3) 0.025(3) -0.001(3) -0.028(3)
C8 0.061(3) 0.067(3) 0.053(3) 0.002(3) 0.012(3) -0.012(2)
C9 0.052(3) 0.041(3) 0.037(2) -0.0052(19) -0.009(2) 0.002(2)
C10 0.070(4) 0.066(3) 0.065(3) -0.026(3) -0.013(3) 0.026(3)
C11 0.055(3) 0.106(5) 0.056(3) -0.030(3) -0.012(3) 0.035(3)
C12 0.049(3) 0.079(4) 0.052(3) -0.007(3) 0.002(2) 0.006(3)
C13 0.078(4) 0.059(3) 0.045(2) 0.010(3) -0.022(3) -0.014(3)
C14 0.063(3) 0.059(3) 0.056(3) 0.028(3) -0.001(3) 0.010(2)
C15 0.101(4) 0.033(2) 0.040(2) 0.012(2) 0.008(3) 0.015(3)
C16 0.079(4) 0.044(3) 0.046(2) 0.012(2) 0.006(3) -0.018(2)
C17 0.086(4) 0.064(4) 0.032(2) 0.006(2) 0.007(3) 0.007(3)
C18 0.168(7) 0.062(4) 0.086(4) 0.007(3) -0.063(5) -0.030(4)
C19 0.063(4) 0.146(6) 0.135(6) 0.089(5) -0.008(4) 0.021(4)
C20 0.216(9) 0.059(4) 0.058(3) 0.001(3) 0.026(4) 0.035(5)
C21 0.103(5) 0.117(6) 0.093(4) 0.019(5) -0.003(4) -0.058(4)
C22 0.129(6) 0.131(6) 0.043(2) 0.002(4) 0.024(3) 0.032(5)

loop_
_atom_type_symbol
_atom_type_description
_atom_type_scat_dispersion_real
_atom_type_scat_dispersion_imag
_atom_type_scat_source
C C 0.0033 0.0016 'International Tables Vol C Tables 4.2.6.8 and 6.1.1.4'
H H 0.0000 0.0000 'International Tables Vol C Tables 4.2.6.8 and 6.1.1.4'
Cl Cl 0.1484 0.1585 'International Tables Vol C Tables 4.2.6.8 and 6.1.1.4'
N N 0.0061 0.0033 'International Tables Vol C Tables 4.2.6.8 and 6.1.1.4'
Rh Rh -1.1178 0.9187 'International Tables Vol C Tables 4.2.6.8 and 6.1.1.4'

loop_
_geom_angle_atom_site_label_1
_geom_angle_atom_site_label_2
_geom_angle_atom_site_label_3
_geom_angle
N2 Rh1 Cl1 89.61(9)
N2 Rh1 C13 104.82(18)
N2 Rh1 C14 139.22(17)
N2 Rh1 C15 161.62(16)
N2 Rh1 C16 124.70(17)
N2 Rh1 C17 100.01(16)
C1 Rh1 Cl1 90.29(12)
C1 Rh1 N2 78.10(15)
C1 Rh1 C13 108.76(18)
C1 Rh1 C14 96.33(18)
C1 Rh1 C15 118.81(19)
C1 Rh1 C16 156.41(18)
C1 Rh1 C17 145.04(19)
C13 Rh1 Cl1 157.93(15)
C13 Rh1 C14 38.3(2)
C13 Rh1 C15 64.4(2)
C13 Rh1 C16 62.73(18)
C13 Rh1 C17 37.28(19)
C14 Rh1 Cl1 131.06(16)
C14 Rh1 C16 62.95(19)
C14 Rh1 C17 62.13(19)
C15 Rh1 Cl1 97.01(14)
C15 Rh1 C14 38.60(18)
C15 Rh1 C16 37.79(18)
C15 Rh1 C17 62.18(17)
C16 Rh1 Cl1 95.37(13)
C16 Rh1 C17 36.14(17)
C17 Rh1 Cl1 124.67(16)
C1 N1 C4 110.2(3)
C9 N1 C1 119.3(4)
C9 N1 C4 130.1(4)
C9 N2 Rh1 115.2(3)
C12 N2 Rh1 127.8(3)
C12 N2 C9 117.0(4)
C10 N3 C9 114.4(4)
N1 C1 Rh1 112.9(3)
C2 C1 Rh1 140.5(3)
C2 C1 N1 106.5(4)
C1 C2 C3 109.7(4)
C4 C3 C2 107.9(4)
C4 C3 C8 118.7(4)
C8 C3 C2 133.5(4)
C3 C4 N1 105.7(4)
C5 C4 N1 132.6(5)
C5 C4 C3 121.7(5)
C6 C5 C4 117.5(5)
C7 C6 C5 122.3(5)
C6 C7 C8 121.1(5)
C7 C8 C3 118.7(5)
N2 C9 N1 114.1(4)
N3 C9 N1 119.7(4)
N3 C9 N2 126.2(4)
N3 C10 C11 124.3(5)
C10 C11 C12 116.7(5)
N2 C12 C11 121.2(5)
C14 C13 Rh1 71.8(2)
C14 C13 C18 128.2(6)
C17 C13 Rh1 75.1(3)
C17 C13 C14 107.6(5)
C17 C13 C18 123.6(6)
C18 C13 Rh1 125.4(4)
C13 C14 Rh1 69.9(3)
C13 C14 C15 107.5(4)
C13 C14 C19 127.1(6)
C15 C14 Rh1 70.5(3)
C15 C14 C19 125.4(6)
C19 C14 Rh1 126.4(3)
C14 C15 Rh1 70.9(3)
C14 C15 C20 128.1(6)
C16 C15 Rh1 73.9(3)
C16 C15 C14 107.2(4)
C16 C15 C20 124.3(6)
C20 C15 Rh1 126.7(3)
C15 C16 Rh1 68.3(2)
C15 C16 C21 124.7(5)
C17 C16 Rh1 72.0(3)
C17 C16 C15 107.8(5)
C17 C16 C21 127.6(6)
C21 C16 Rh1 125.0(4)
C13 C17 Rh1 67.6(3)
C13 C17 C22 125.7(6)
C16 C17 Rh1 71.9(2)
C16 C17 C13 109.6(5)
C16 C17 C22 124.7(6)
C22 C17 Rh1 126.9(4)

loop_
_geom_bond_atom_site_label_1
_geom_bond_atom_site_label_2
_geom_bond_distance
Rh1 Cl1 2.4130(11)
Rh1 N2 2.111(3)
Rh1 C1 2.024(4)
Rh1 C13 2.134(4)
Rh1 C14 2.159(5)
Rh1 C15 2.154(4)
Rh1 C16 2.228(4)
Rh1 C17 2.229(4)
N1 C1 1.410(5)
N1 C4 1.416(5)
N1 C9 1.365(5)
N2 C9 1.345(5)
N2 C12 1.318(6)
N3 C9 1.332(5)
N3 C10 1.317(6)
C1 C2 1.355(6)
C2 C3 1.433(6)
C3 C4 1.393(6)
C3 C8 1.395(6)
C4 C5 1.387(6)
C5 C6 1.367(7)
C6 C7 1.346(7)
C7 C8 1.384(7)
C10 C11 1.369(8)
C11 C12 1.373(7)
C13 C14 1.409(7)
C13 C17 1.398(7)
C13 C18 1.505(7)
C14 C15 1.425(7)
C14 C19 1.511(7)
C15 C16 1.421(7)
C15 C20 1.493(7)
C16 C17 1.383(6)
C16 C21 1.526(7)
C17 C22 1.527(7)
